data_4338326
loop_
_publ_author_name
'Wang, Genxiang'
'Luo, Min'
'Ye, Ning'
'Lin, Chensheng'
'Cheng, Wendan'

_publ_section_title
;
 Series of Lead Oxide Hydroxide Nitrates Obtained by Adjusting the pH
 Values of the Reaction Systems.
;
_journal_issue 10
_journal_name_full 'Inorganic chemistry'
_journal_page_first 5222
_journal_page_last 5228
_journal_paper_doi 10.1021/ic5004116
_journal_volume 53
_journal_year 2014
_chemical_formula_sum 'H0 N0.86 O4.14 Pb1.43'
_chemical_formula_weight 374.28
_chemical_name_systematic
; 
 ? 
;
_space_group_IT_number 2
_symmetry_cell_setting triclinic
_symmetry_space_group_name_Hall '-P 1'
_symmetry_space_group_name_H-M 'P -1'
_atom_sites_solution_primary direct
_atom_sites_solution_secondary difmap
_audit_creation_method SHELXL-97
_cell_angle_alpha 97.277(10)
_cell_angle_beta 98.222(14)
_cell_angle_gamma 91.758(8)
_cell_formula_units_Z 28
_cell_length_a 8.594(7)
_cell_length_b 14.601(13)
_cell_length_c 23.91(2)
_cell_measurement_reflns_used 6596
_cell_measurement_temperature 293(2)
_cell_measurement_theta_max 27.7003
_cell_measurement_theta_min 2.3761
_cell_volume 2942(4)
_computing_cell_refinement 'CrystalClear (Rigaku Inc., 2008)'
_computing_data_collection 'CrystalClear (Rigaku Inc., 2008)'
_computing_data_reduction 'CrystalClear (Rigaku Inc., 2008)'
_computing_molecular_graphics 'SHELXL-97 (Sheldrick, 1997)'
_computing_publication_material 'SHELXL-97 (Sheldrick, 1997)'
_computing_structure_refinement 'SHELXL-97 (Sheldrick, 1997)'
_computing_structure_solution 'SHELXS-97 (Sheldrick, 1990)'
_diffrn_ambient_temperature 293(2)
_diffrn_detector_area_resol_mean 14.6306
_diffrn_measured_fraction_theta_full 0.993
_diffrn_measured_fraction_theta_max 0.993
_diffrn_measurement_device
;
Mercury70 (2x2 bin mode)
;
_diffrn_measurement_method CCD_Profile_fitting
_diffrn_radiation_monochromator graphite
_diffrn_radiation_source 'fine-focus sealed tube'
_diffrn_radiation_type MoK\a
_diffrn_radiation_wavelength 0.71073
_diffrn_reflns_av_R_equivalents 0.1018
_diffrn_reflns_av_sigmaI/netI 0.1146
_diffrn_reflns_limit_h_max 10
_diffrn_reflns_limit_h_min -10
_diffrn_reflns_limit_k_max 17
_diffrn_reflns_limit_k_min -17
_diffrn_reflns_limit_l_max 28
_diffrn_reflns_limit_l_min -28
_diffrn_reflns_number 28686
_diffrn_reflns_theta_full 25.50
_diffrn_reflns_theta_max 25.50
_diffrn_reflns_theta_min 2.09
_diffrn_standards_decay_% 0
_diffrn_standards_interval_count none
_diffrn_standards_interval_time none
_exptl_absorpt_coefficient_mu 57.114
_exptl_absorpt_correction_T_max 1.0000
_exptl_absorpt_correction_T_min 0.4683
_exptl_absorpt_correction_type multi-scan
_exptl_crystal_colour White
_exptl_crystal_density_diffrn 5.915
_exptl_crystal_density_method 'not measured'
_exptl_crystal_description Prism
_exptl_crystal_F_000 4376
_exptl_crystal_size_max 0.2500
_exptl_crystal_size_mid 0.1500
_exptl_crystal_size_min 0.0500
_refine_diff_density_max 9.545
_refine_diff_density_min -9.353
_refine_diff_density_rms 0.929
_refine_ls_extinction_method none
_refine_ls_goodness_of_fit_ref 1.007
_refine_ls_matrix_type full
_refine_ls_number_parameters 811
_refine_ls_number_reflns 10881
_refine_ls_number_restraints 1068
_refine_ls_restrained_S_all 1.026
_refine_ls_R_factor_all 0.1044
_refine_ls_R_factor_gt 0.0789
_refine_ls_shift/su_max 0.092
_refine_ls_shift/su_mean 0.004
_refine_ls_structure_factor_coef Fsqd
_refine_ls_weighting_details 'calc w=1/[\s^2^(Fo^2^)+(0.1257P)^2^+0.0000P] where P=(Fo^2^+2Fc^2^)/3'
_refine_ls_weighting_scheme calc
_refine_ls_wR_factor_gt 0.1932
_refine_ls_wR_factor_ref 0.2173
_reflns_number_gt 7692
_reflns_number_total 10881
_reflns_threshold_expression >2sigma(I)
_cod_data_source_file ic5004116_si_005.cif
_cod_data_source_block 2
_cod_depositor_comments
;
The following automatic conversions were performed:

'_exptl_absorpt_correction_type' value 'Multi-scan' changed to
'multi-scan' according to
/usr/data/users/saulius/crontab/automatic-downloads/rss-feeds/ACS/lib/dictionaries/cif_core.dic
dictionary named 'cif_core.dic' version 2.4.2 from 2011-04-26.

Automatic conversion script
Id: cif_fix_values 2281 2013-09-26 08:29:07Z andrius 

 Adding full bibliography for 4338324--4338327.cif.
;
_cod_original_sg_symbol_H-M P-1
_cod_database_code 4338326

loop_
_symmetry_equiv_pos_as_xyz
'x, y, z'
'-x, -y, -z'

loop_
_atom_site_label
_atom_site_type_symbol
_atom_site_fract_x
_atom_site_fract_y
_atom_site_fract_z
_atom_site_U_iso_or_equiv
_atom_site_adp_type
_atom_site_occupancy
_atom_site_symmetry_multiplicity
_atom_site_calc_flag
_atom_site_refinement_flags
Pb1 Pb 0.86349(14) 0.77621(8) 0.35154(5) 0.0225(3) Uani 1 1 d U
Pb2 Pb 0.57409(14) 0.83800(8) 0.44814(5) 0.0219(3) Uani 1 1 d U
Pb3 Pb 0.99841(14) 0.43621(8) 0.39965(5) 0.0251(3) Uani 1 1 d .
Pb4 Pb 1.32550(14) 0.22370(8) 0.40283(5) 0.0254(3) Uani 1 1 d U
Pb5 Pb 0.65020(14) 0.82181(9) 0.20924(5) 0.0263(3) Uani 1 1 d .
Pb6 Pb 1.14991(14) 0.32112(9) 0.27014(5) 0.0279(3) Uani 1 1 d .
Pb7 Pb 0.46968(14) 0.64611(8) 0.32477(5) 0.0246(3) Uani 1 1 d .
Pb8 Pb 0.77033(16) 0.42331(9) 0.24876(5) 0.0303(3) Uani 1 1 d .
Pb9 Pb 0.41102(16) 0.93778(8) 0.30445(5) 0.0274(3) Uani 1 1 d .
Pb10 Pb 0.99543(14) 0.84612(9) 0.51223(5) 0.0280(3) Uani 1 1 d .
Pb11 Pb 0.76667(15) 0.63248(8) 0.46192(5) 0.0241(3) Uani 1 1 d .
Pb12 Pb 0.29954(15) 0.94632(8) 0.14362(5) 0.0263(3) Uani 1 1 d .
Pb13 Pb -0.23277(16) 1.14169(9) 0.17008(6) 0.0319(3) Uani 1 1 d .
Pb14 Pb 0.53739(16) 0.71965(10) 0.06009(5) 0.0323(3) Uani 1 1 d .
Pb15 Pb 0.22447(18) 0.86254(9) -0.01104(6) 0.0360(4) Uani 1 1 d .
Pb16 Pb 0.82580(15) 0.21694(9) 0.33403(6) 0.0335(4) Uani 1 1 d .
Pb17 Pb 0.23431(15) 0.72989(9) 0.19333(5) 0.0299(3) Uani 1 1 d .
Pb18 Pb 0.30750(18) 0.65019(10) -0.08885(6) 0.0371(4) Uani 1 1 d .
Pb19 Pb -0.09223(18) 0.72373(11) -0.11033(6) 0.0437(4) Uani 1 1 d .
Pb20 Pb 0.0927(2) 0.64818(11) 0.03248(6) 0.0440(4) Uani 1 1 d .
O1 O 0.822(3) 0.8875(14) 0.4291(9) 0.028(3) Uani 1 1 d U
O2 O 0.754(3) 0.7774(15) 0.5123(10) 0.033(3) Uani 1 1 d U
O3 O 0.625(3) 0.7012(16) 0.2621(10) 0.036(3) Uani 1 1 d U
O4 O 0.174(3) 0.7832(17) -0.0998(10) 0.042(4) Uani 1 1 d U
O5 O 0.394(3) 0.8594(16) 0.2144(10) 0.036(3) Uani 1 1 d U
O6 O 0.303(3) 0.7157(18) 0.0035(11) 0.045(3) Uani 1 1 d U
O7 O 0.052(3) 0.6121(18) -0.0703(11) 0.047(4) Uani 1 1 d U
O8 O 0.665(3) 0.8919(15) 0.3031(9) 0.031(3) Uani 1 1 d U
O9 O 0.925(3) 0.8216(17) 0.6458(11) 0.042(3) Uani 1 1 d U
O10 O 0.982(3) 0.7180(15) 0.4419(10) 0.032(3) Uani 1 1 d U
O11 O 0.774(3) 0.6330(16) 0.5982(10) 0.037(3) Uani 1 1 d U
O12 O 1.071(3) 0.6476(16) 0.6843(10) 0.037(3) Uani 1 1 d U
O13 O 0.156(3) 0.8026(17) 0.1152(11) 0.045(3) Uani 1 1 d U
O14 O 1.019(3) 0.6151(16) 0.7994(10) 0.038(3) Uani 1 1 d U
O15 O 1.322(3) 0.7206(17) 0.7880(11) 0.041(3) Uani 1 1 d U
O16 O 0.661(3) 0.7134(15) 0.3923(9) 0.031(2) Uani 1 1 d U
O17 O 1.095(3) 0.7020(16) 0.5745(10) 0.037(3) Uani 1 1 d U
O18 O 0.419(3) 0.6877(18) 0.1363(11) 0.044(3) Uani 1 1 d U
O19 O -0.015(3) 0.7739(18) -0.0107(11) 0.046(3) Uani 1 1 d U
O20 O 0.998(3) 0.8044(16) 0.7804(10) 0.039(3) Uani 1 1 d U
O21 O 0.384(3) 0.7959(15) 0.3349(10) 0.035(3) Uani 1 1 d U
O22 O 0.474(3) 0.8697(17) 0.0939(11) 0.041(3) Uani 1 1 d U
O23 O 1.521(3) 0.5200(16) 0.6010(11) 0.041(5) Uani 1 1 d U
O24 O 0.822(4) 1.126(2) 0.5920(13) 0.061(6) Uani 1 1 d U
O25 O 1.730(3) 0.0639(17) 0.3977(11) 0.044(6) Uani 1 1 d U
O26 O 0.309(3) 0.6677(18) 0.4260(11) 0.044(5) Uani 1 1 d U
O27 O 1.314(3) 0.5102(16) 0.6395(10) 0.036(4) Uani 1 1 d U
O28 O 0.252(3) 0.5921(18) 0.4909(12) 0.045(5) Uani 1 1 d U
O29 O 1.519(4) 0.0385(19) 0.4332(12) 0.055(6) Uani 1 1 d U
O30 O 0.486(3) 0.6509(16) 0.4966(10) 0.038(3) Uani 1 1 d U
O31 O 1.437(3) 0.6445(16) 0.6430(11) 0.040(4) Uani 1 1 d U
O32 O 1.070(3) 0.4224(17) 0.6755(11) 0.041(5) Uani 1 1 d U
O33 O -0.159(4) 0.859(2) 0.0846(13) 0.059(5) Uani 1 1 d U
O34 O 0.121(4) 1.0108(19) 0.2371(12) 0.055(5) Uani 1 1 d U
O35 O 0.883(3) 0.3353(18) 0.6992(13) 0.054(6) Uani 1 1 d U
O36 O 0.021(4) 0.8784(19) 0.2451(13) 0.055(5) Uani 1 1 d U
O37 O -0.015(4) 0.571(2) 0.1429(14) 0.067(6) Uani 1 1 d U
O38 O 0.847(3) 0.4792(18) 0.6832(12) 0.048(5) Uani 1 1 d U
O39 O -0.113(4) 1.000(2) 0.2564(14) 0.064(6) Uani 1 1 d U
O40 O 0.409(4) 0.520(2) 0.0560(14) 0.071(5) Uani 1 1 d U
O41 O -0.027(4) 0.984(2) 0.0722(13) 0.061(5) Uani 1 1 d U
O42 O -0.273(4) 0.985(2) 0.0805(13) 0.058(6) Uani 1 1 d U
O43 O -0.246(4) 0.570(2) 0.1644(14) 0.072(7) Uani 1 1 d U
O44 O 1.648(3) 0.1700(17) 0.4497(11) 0.045(6) Uani 1 1 d U
O45 O 0.506(4) 1.0646(19) 0.2323(12) 0.049(5) Uani 1 1 d U
O46 O -0.130(4) 0.698(2) 0.1493(14) 0.064(5) Uani 1 1 d U
O47 O 0.363(4) 1.173(2) 0.2014(14) 0.066(6) Uani 1 1 d U
O48 O 0.458(4) 0.534(2) 0.2050(13) 0.063(5) Uani 1 1 d U
O49 O 0.252(4) 0.478(2) 0.1539(14) 0.070(5) Uani 1 1 d U
O50 O 0.611(4) 0.616(2) 0.7996(15) 0.070(8) Uani 1 1 d U
O51 O -0.256(4) 0.896(2) -0.0630(15) 0.072(5) Uani 1 1 d U
O52 O 0.209(4) 0.479(2) -0.0018(13) 0.060(4) Uani 1 1 d U
O53 O 0.341(4) 0.377(2) 0.0380(14) 0.078(6) Uani 1 1 d U
O54 O 0.815(4) 1.002(2) 0.5354(12) 0.056(5) Uani 1 1 d U
O55 O 0.413(4) 1.164(2) 0.2898(15) 0.073(6) Uani 1 1 d U
O56 O 0.860(4) 0.999(2) 0.6231(14) 0.069(6) Uani 1 1 d U
O57 O -0.480(5) 0.916(3) -0.0765(18) 0.100(8) Uani 1 1 d U
O58 O -0.458(5) 0.805(3) -0.0431(17) 0.094(7) Uani 1 1 d U
N1 N 0.838(3) 1.045(2) 0.5849(12) 0.029(6) Uani 1 1 d .
N2 N 1.428(4) 0.5582(19) 0.6295(13) 0.037(8) Uani 1 1 d .
N3 N 1.633(3) 0.0932(17) 0.4275(11) 0.024(6) Uani 1 1 d U
N4 N 0.349(4) 0.6338(18) 0.4714(12) 0.031(6) Uani 1 1 d U
N5 N 0.006(4) 0.961(2) 0.2462(13) 0.039(8) Uani 1 1 d .
N7 N 0.930(4) 0.413(2) 0.6851(13) 0.039(7) Uani 1 1 d U
N6 N -0.135(4) 0.607(2) 0.1534(13) 0.040(7) Uani 1 1 d U
N8 N -0.150(5) 0.945(2) 0.0857(15) 0.052(9) Uani 1 1 d U
N9 N -0.391(5) 0.866(2) -0.0589(15) 0.050(9) Uani 1 1 d U
N10 N 0.637(4) 0.537(2) 0.8116(15) 0.049(9) Uani 1 1 d .
N11 N 0.433(4) 1.131(2) 0.2440(13) 0.049(9) Uani 1 1 d .
N12 N 0.330(5) 0.460(2) 0.0279(19) 0.078(16) Uani 1 1 d .

loop_
_atom_site_aniso_label
_atom_site_aniso_U_11
_atom_site_aniso_U_22
_atom_site_aniso_U_33
_atom_site_aniso_U_23
_atom_site_aniso_U_13
_atom_site_aniso_U_12
Pb1 0.0141(5) 0.0310(5) 0.0244(5) 0.0040(4) 0.0077(4) 0.0067(4)
Pb2 0.0103(5) 0.0315(5) 0.0259(6) 0.0050(4) 0.0057(4) 0.0118(4)
Pb3 0.0135(6) 0.0381(6) 0.0252(7) 0.0034(5) 0.0049(5) 0.0162(5)
Pb4 0.0140(6) 0.0397(6) 0.0263(6) 0.0085(4) 0.0092(5) 0.0161(5)
Pb5 0.0069(6) 0.0484(7) 0.0275(7) 0.0137(5) 0.0067(5) 0.0086(5)
Pb6 0.0073(6) 0.0476(7) 0.0300(7) 0.0012(5) 0.0100(5) 0.0053(5)
Pb7 0.0123(6) 0.0315(6) 0.0297(7) 0.0076(5) -0.0010(5) 0.0012(5)
Pb8 0.0271(7) 0.0379(7) 0.0276(7) 0.0064(5) 0.0045(6) 0.0197(5)
Pb9 0.0262(7) 0.0347(6) 0.0228(7) 0.0030(5) 0.0058(5) 0.0190(5)
Pb10 0.0075(6) 0.0432(7) 0.0325(7) 0.0027(5) 0.0022(5) 0.0007(5)
Pb11 0.0196(7) 0.0279(6) 0.0270(7) 0.0072(5) 0.0055(5) 0.0141(5)
Pb12 0.0181(7) 0.0361(6) 0.0255(7) 0.0061(5) 0.0018(5) 0.0119(5)
Pb13 0.0282(8) 0.0355(7) 0.0319(7) 0.0068(5) 0.0027(6) -0.0032(6)
Pb14 0.0162(7) 0.0548(8) 0.0273(7) 0.0028(6) 0.0071(5) 0.0169(6)
Pb15 0.0375(9) 0.0382(7) 0.0289(7) -0.0010(5) -0.0027(6) 0.0088(6)
Pb16 0.0148(7) 0.0454(7) 0.0406(8) 0.0210(6) -0.0066(6) -0.0068(6)
Pb17 0.0188(7) 0.0452(7) 0.0272(7) 0.0074(5) 0.0070(5) -0.0044(6)
Pb18 0.0389(9) 0.0455(8) 0.0285(7) 0.0026(6) 0.0100(6) 0.0161(6)
Pb19 0.0247(8) 0.0650(9) 0.0378(8) 0.0042(7) -0.0070(6) 0.0086(7)
Pb20 0.0405(10) 0.0615(9) 0.0334(8) 0.0145(7) 0.0114(7) -0.0059(7)
O1 0.027(4) 0.033(4) 0.026(4) 0.005(4) 0.005(4) 0.002(4)
O2 0.031(4) 0.035(4) 0.035(4) 0.005(3) 0.008(3) 0.003(3)
O3 0.035(5) 0.038(5) 0.036(5) 0.004(4) 0.008(5) 0.003(5)
O4 0.038(7) 0.048(7) 0.041(7) 0.007(6) 0.007(6) -0.001(6)
O5 0.035(4) 0.037(4) 0.038(4) 0.006(3) 0.007(3) 0.003(3)
O6 0.041(5) 0.049(5) 0.045(5) 0.009(5) 0.007(5) 0.003(5)
O7 0.042(7) 0.051(6) 0.046(6) 0.006(6) 0.006(6) 0.000(6)
O8 0.030(4) 0.032(4) 0.031(4) 0.003(3) 0.004(3) 0.003(3)
O9 0.038(4) 0.043(4) 0.045(4) 0.004(3) 0.007(4) 0.007(4)
O10 0.030(5) 0.037(5) 0.032(5) 0.008(5) 0.006(5) 0.005(5)
O11 0.033(4) 0.038(4) 0.041(4) 0.005(3) 0.007(3) 0.005(3)
O12 0.035(4) 0.037(4) 0.040(4) 0.004(3) 0.009(3) 0.005(3)
O13 0.041(5) 0.046(5) 0.048(5) 0.010(5) 0.008(5) 0.003(5)
O14 0.034(6) 0.039(6) 0.043(6) 0.006(5) 0.008(6) 0.006(6)
O15 0.037(5) 0.043(5) 0.043(5) 0.004(4) 0.008(4) 0.002(4)
O16 0.029(4) 0.033(4) 0.030(4) 0.004(3) 0.005(3) 0.003(3)
O17 0.033(5) 0.039(5) 0.041(5) 0.006(4) 0.009(5) 0.008(5)
O18 0.043(5) 0.047(5) 0.045(5) 0.008(5) 0.010(5) 0.005(5)
O19 0.041(6) 0.052(6) 0.047(6) 0.009(5) 0.008(6) 0.000(5)
O20 0.034(6) 0.040(5) 0.042(6) 0.005(5) 0.005(5) 0.002(5)
O21 0.033(4) 0.036(4) 0.036(4) 0.005(4) 0.006(4) 0.005(4)
O22 0.039(5) 0.043(4) 0.043(4) 0.008(4) 0.009(4) 0.002(4)
O23 0.037(11) 0.038(10) 0.054(11) 0.000(9) 0.025(10) 0.021(9)
O24 0.061(10) 0.059(9) 0.064(9) -0.001(8) 0.016(8) 0.016(8)
O25 0.045(13) 0.043(11) 0.044(12) 0.010(9) -0.003(11) 0.011(10)
O26 0.040(9) 0.054(9) 0.041(9) 0.004(8) 0.019(8) 0.018(8)
O27 0.028(7) 0.038(7) 0.043(7) -0.002(6) 0.016(6) 0.008(6)
O28 0.031(11) 0.052(11) 0.057(12) 0.006(10) 0.023(10) 0.006(10)
O29 0.054(13) 0.052(12) 0.056(12) 0.013(10) -0.002(11) 0.004(11)
O30 0.032(6) 0.043(6) 0.039(6) 0.001(5) 0.011(5) 0.000(5)
O31 0.031(8) 0.040(8) 0.052(8) 0.006(7) 0.017(8) 0.008(7)
O32 0.031(7) 0.040(7) 0.052(8) 0.001(6) 0.013(7) 0.006(6)
O33 0.055(8) 0.056(8) 0.070(8) 0.015(7) 0.015(8) 0.000(7)
O34 0.051(7) 0.053(7) 0.064(7) 0.015(6) 0.010(6) 0.006(6)
O35 0.043(12) 0.047(11) 0.075(13) 0.010(10) 0.014(11) -0.002(10)
O36 0.055(9) 0.046(8) 0.063(9) 0.011(8) 0.008(8) 0.007(8)
O37 0.061(9) 0.067(9) 0.075(9) 0.007(7) 0.015(7) 0.007(7)
O38 0.037(7) 0.047(7) 0.059(7) 0.003(6) 0.008(6) 0.010(6)
O39 0.060(10) 0.064(9) 0.070(9) 0.014(8) 0.013(8) 0.008(8)
O40 0.068(9) 0.073(9) 0.069(9) 0.008(8) 0.002(8) -0.002(8)
O41 0.056(8) 0.058(7) 0.068(8) 0.011(7) 0.007(7) -0.002(7)
O42 0.055(9) 0.055(8) 0.067(9) 0.013(7) 0.012(7) 0.005(7)
O43 0.068(10) 0.069(9) 0.080(10) 0.011(8) 0.012(8) 0.003(8)
O44 0.040(9) 0.039(8) 0.054(9) 0.009(7) -0.005(7) 0.004(7)
O45 0.047(7) 0.049(7) 0.054(7) 0.009(6) 0.012(6) 0.014(6)
O46 0.060(8) 0.062(7) 0.072(8) 0.009(7) 0.013(7) 0.003(7)
O47 0.064(11) 0.057(10) 0.079(11) 0.021(10) 0.006(11) 0.014(10)
O48 0.061(8) 0.060(8) 0.065(8) 0.010(7) 0.004(7) -0.006(7)
O49 0.065(9) 0.074(9) 0.071(9) 0.013(8) 0.009(9) -0.001(8)
O50 0.065(16) 0.060(14) 0.089(16) 0.018(14) 0.011(15) 0.009(14)
O51 0.064(9) 0.074(9) 0.078(9) 0.014(8) 0.011(8) -0.002(8)
O52 0.053(7) 0.065(7) 0.060(7) 0.007(7) 0.001(7) 0.005(7)
O53 0.072(12) 0.082(12) 0.074(12) 0.007(11) -0.002(11) 0.000(11)
O54 0.051(10) 0.060(9) 0.058(10) 0.003(9) 0.014(9) 0.005(9)
O55 0.073(8) 0.073(8) 0.075(8) 0.008(6) 0.015(6) 0.007(6)
O56 0.069(9) 0.076(9) 0.067(9) 0.015(7) 0.017(7) 0.007(8)
O57 0.097(9) 0.100(9) 0.101(9) 0.009(6) 0.013(6) 0.006(6)
O58 0.092(10) 0.090(9) 0.099(9) 0.016(8) 0.008(8) -0.003(8)
N1 0.013(15) 0.045(16) 0.036(17) 0.016(13) 0.016(12) 0.009(12)
N2 0.026(18) 0.030(15) 0.05(2) 0.003(13) -0.012(15) 0.018(13)
N3 0.022(7) 0.027(7) 0.025(7) 0.006(5) 0.004(5) 0.002(5)
N4 0.030(8) 0.031(7) 0.031(8) 0.003(5) 0.007(5) 0.002(5)
N5 0.028(18) 0.047(18) 0.05(2) 0.037(15) 0.002(15) -0.010(15)
N7 0.040(9) 0.038(8) 0.040(8) 0.006(5) 0.008(5) -0.001(5)
N6 0.039(9) 0.038(8) 0.044(9) 0.008(5) 0.009(5) 0.003(5)
N8 0.050(10) 0.053(10) 0.055(10) 0.010(5) 0.009(5) 0.003(5)
N9 0.051(10) 0.049(9) 0.050(10) 0.010(5) 0.007(5) 0.004(5)
N10 0.04(2) 0.05(2) 0.06(2) 0.008(17) 0.017(17) -0.024(17)
N11 0.06(2) 0.07(2) 0.025(17) 0.005(15) 0.004(16) -0.004(19)
N12 0.07(3) 0.025(16) 0.12(4) -0.016(19) -0.05(3) 0.030(17)

loop_
_atom_type_symbol
_atom_type_description
_atom_type_scat_dispersion_real
_atom_type_scat_dispersion_imag
_atom_type_scat_source
N N 0.0061 0.0033 'International Tables Vol C Tables 4.2.6.8 and 6.1.1.4'
H H 0.0000 0.0000 'International Tables Vol C Tables 4.2.6.8 and 6.1.1.4'
O O 0.0106 0.0060 'International Tables Vol C Tables 4.2.6.8 and 6.1.1.4'
Pb Pb -3.3944 10.1111 'International Tables Vol C Tables 4.2.6.8 and 6.1.1.4'

loop_
_geom_angle_atom_site_label_1
_geom_angle_atom_site_label_2
_geom_angle_atom_site_label_3
_geom_angle
_geom_angle_site_symmetry_1
_geom_angle_site_symmetry_3
O16 Pb1 O1 73.9(7) . .
O16 Pb1 O10 71.6(8) . .
O1 Pb1 O10 72.5(8) . .
O16 Pb1 O8 90.6(8) . .
O1 Pb1 O8 76.0(7) . .
O10 Pb1 O8 147.1(8) . .
O16 Pb1 Pb2 37.6(5) . .
O1 Pb1 Pb2 38.6(5) . .
O10 Pb1 Pb2 77.3(6) . .
O8 Pb1 Pb2 72.0(5) . .
O2 Pb2 O16 77.4(8) . .
O2 Pb2 O1 74.7(8) . .
O16 Pb2 O1 74.5(8) . .
O2 Pb2 Pb11 40.7(5) . .
O16 Pb2 Pb11 39.6(5) . .
O1 Pb2 Pb11 81.8(5) . .
O2 Pb2 Pb1 82.5(6) . .
O16 Pb2 Pb1 37.7(6) . .
O1 Pb2 Pb1 39.1(5) . .
Pb11 Pb2 Pb1 62.66(4) . .
O12 Pb3 O11 86.0(9) 2_766 2_766
O12 Pb3 O17 78.3(8) 2_766 2_766
O11 Pb3 O17 84.2(9) 2_766 2_766
O12 Pb3 Pb16 37.7(6) 2_766 .
O11 Pb3 Pb16 85.1(6) 2_766 .
O17 Pb3 Pb16 40.7(6) 2_766 .
O2 Pb4 O11 87.1(9) 2_766 2_766
O2 Pb4 O9 92.3(9) 2_766 2_766
O11 Pb4 O9 81.7(9) 2_766 2_766
O5 Pb5 O3 91.1(9) . .
O5 Pb5 O8 77.6(8) . .
O3 Pb5 O8 74.9(8) . .
O5 Pb5 Pb9 38.6(6) . .
O3 Pb5 Pb9 83.6(6) . .
O8 Pb5 Pb9 39.2(6) . .
O5 Pb5 Pb14 90.3(6) . .
O3 Pb5 Pb14 105.2(6) . .
O8 Pb5 Pb14 167.9(6) . .
Pb9 Pb5 Pb14 128.76(6) . .
O20 Pb6 O12 86.1(9) 2_766 2_766
O20 Pb6 O14 76.0(8) 2_766 2_766
O12 Pb6 O14 77.6(9) 2_766 2_766
O20 Pb6 Pb8 80.6(7) 2_766 .
O12 Pb6 Pb8 38.8(6) 2_766 .
O14 Pb6 Pb8 38.9(7) 2_766 .
O16 Pb7 O21 80.3(8) . .
O16 Pb7 O3 84.0(8) . .
O21 Pb7 O3 84.3(9) . .
O15 Pb8 O12 85.4(8) 2_766 2_766
O15 Pb8 O14 83.5(9) 2_766 2_766
O12 Pb8 O14 78.7(9) 2_766 2_766
O15 Pb8 Pb6 84.9(7) 2_766 .
O12 Pb8 Pb6 39.3(7) 2_766 .
O14 Pb8 Pb6 39.4(6) 2_766 .
O5 Pb9 O21 86.7(8) . .
O5 Pb9 O8 78.2(8) . .
O21 Pb9 O8 81.1(9) . .
O5 Pb9 Pb5 38.7(6) . .
O21 Pb9 Pb5 84.7(6) . .
O8 Pb9 Pb5 39.6(5) . .
O2 Pb10 O10 76.1(8) . .
O2 Pb10 O1 73.0(8) . .
O10 Pb10 O1 74.2(8) . .
O2 Pb10 Pb11 38.4(6) . .
O10 Pb10 Pb11 39.5(6) . .
O1 Pb10 Pb11 78.2(5) . .
O16 Pb11 O2 78.4(8) . .
O16 Pb11 O10 76.0(8) . .
O2 Pb11 O10 75.4(8) . .
O16 Pb11 O30 83.5(8) . .
O2 Pb11 O30 69.7(8) . .
O10 Pb11 O30 142.3(8) . .
O16 Pb11 Pb2 40.9(6) . .
O2 Pb11 Pb2 40.4(6) . .
O10 Pb11 Pb2 83.4(6) . .
O30 Pb11 Pb2 60.9(5) . .
O16 Pb11 Pb10 82.8(5) . .
O2 Pb11 Pb10 37.7(6) . .
O10 Pb11 Pb10 39.5(6) . .
O30 Pb11 Pb10 107.3(5) . .
Pb2 Pb11 Pb10 63.00(7) . .
O22 Pb12 O5 84.1(9) . .
O22 Pb12 O13 80.6(9) . .
O5 Pb12 O13 77.0(8) . .
O22 Pb12 Pb17 84.7(6) . .
O5 Pb12 Pb17 38.2(6) . .
O13 Pb12 Pb17 39.2(6) . .
O4 Pb13 O20 87.5(9) 2_575 2_676
O4 Pb13 O15 88.2(9) 2_575 2_676
O20 Pb13 O15 83.8(9) 2_676 2_676
O6 Pb14 O18 91.8(10) . .
O6 Pb14 O22 84.4(9) . .
O18 Pb14 O22 80.8(9) . .
O6 Pb14 Pb5 129.6(7) . .
O18 Pb14 Pb5 53.5(6) . .
O22 Pb14 Pb5 57.6(6) . .
O4 Pb15 O6 77.3(9) . .
O4 Pb15 O19 75.9(9) . .
O6 Pb15 O19 74.9(10) . .
O4 Pb15 Pb18 39.5(7) . .
O6 Pb15 Pb18 39.5(7) . .
O19 Pb15 Pb18 79.7(7) . .
O4 Pb15 Pb20 83.9(6) . .
O6 Pb15 Pb20 37.3(7) . .
O19 Pb15 Pb20 40.2(7) . .
Pb18 Pb15 Pb20 61.28(7) . .
O9 Pb16 O12 85.6(9) 2_766 2_766
O9 Pb16 O17 77.4(9) 2_766 2_766
O12 Pb16 O17 77.0(8) 2_766 2_766
O9 Pb16 Pb3 80.7(6) 2_766 .
O12 Pb16 Pb3 36.6(6) 2_766 .
O17 Pb16 Pb3 40.4(6) 2_766 .
O5 Pb17 O18 81.2(9) . .
O5 Pb17 O13 79.7(8) . .
O18 Pb17 O13 78.0(10) . .
O5 Pb17 Pb12 39.2(6) . .
O18 Pb17 Pb12 81.2(6) . .
O13 Pb17 Pb12 40.9(6) . .
O6 Pb18 O4 76.8(9) . .
O6 Pb18 O7 75.1(9) . .
O4 Pb18 O7 76.2(9) . .
O6 Pb18 Pb15 39.9(7) . .
O4 Pb18 Pb15 38.5(6) . .
O7 Pb18 Pb15 80.1(6) . .
O6 Pb18 Pb19 83.3(7) . .
O4 Pb18 Pb19 40.5(6) . .
O7 Pb18 Pb19 38.5(7) . .
Pb15 Pb18 Pb19 62.25(4) . .
O6 Pb18 Pb20 36.5(7) . .
O4 Pb18 Pb20 82.5(7) . .
O7 Pb18 Pb20 40.7(6) . .
Pb15 Pb18 Pb20 60.24(5) . .
Pb19 Pb18 Pb20 64.13(6) . .
O7 Pb19 O4 76.0(9) . .
O7 Pb19 O19 70.8(9) . .
O4 Pb19 O19 73.7(9) . .
O7 Pb19 Pb18 39.8(7) . .
O4 Pb19 Pb18 38.9(6) . .
O19 Pb19 Pb18 78.5(7) . .
O6 Pb20 O19 76.5(10) . .
O6 Pb20 O7 74.6(9) . .
O19 Pb20 O7 69.3(9) . .
O6 Pb20 O52 87.7(10) . .
O19 Pb20 O52 137.5(9) . .
O7 Pb20 O52 68.6(9) . .
O6 Pb20 Pb15 38.4(7) . .
O19 Pb20 Pb15 40.8(7) . .
O7 Pb20 Pb15 78.0(6) . .
O52 Pb20 Pb15 123.1(7) . .
O6 Pb20 Pb18 37.1(6) . .
O19 Pb20 Pb18 77.9(7) . .
O7 Pb20 Pb18 39.6(7) . .
O52 Pb20 Pb18 66.5(7) . .
Pb15 Pb20 Pb18 58.48(5) . .
Pb2 O1 Pb1 102.3(8) . .
Pb2 O1 Pb10 101.1(8) . .
Pb1 O1 Pb10 105.2(9) . .
Pb4 O2 Pb10 116.6(9) 2_766 .
Pb4 O2 Pb2 112.7(11) 2_766 .
Pb10 O2 Pb2 108.8(9) . .
Pb4 O2 Pb11 114.4(10) 2_766 .
Pb10 O2 Pb11 103.9(10) . .
Pb2 O2 Pb11 98.8(8) . .
Pb5 O3 Pb7 142.1(12) . .
Pb13 O4 Pb15 116.0(10) 2_575 .
Pb13 O4 Pb18 115.2(12) 2_575 .
Pb15 O4 Pb18 102.1(10) . .
Pb13 O4 Pb19 115.3(10) 2_575 .
Pb15 O4 Pb19 105.7(11) . .
Pb18 O4 Pb19 100.6(9) . .
Pb17 O5 Pb9 117.2(11) . .
Pb17 O5 Pb5 109.7(10) . .
Pb9 O5 Pb5 102.7(9) . .
Pb17 O5 Pb12 102.5(9) . .
Pb9 O5 Pb12 113.3(10) . .
Pb5 O5 Pb12 111.6(10) . .
Pb14 O6 Pb20 117.8(11) . .
Pb14 O6 Pb18 113.8(12) . .
Pb20 O6 Pb18 106.5(10) . .
Pb14 O6 Pb15 112.1(10) . .
Pb20 O6 Pb15 104.3(12) . .
Pb18 O6 Pb15 100.6(10) . .
Pb19 O7 Pb18 101.6(10) . .
Pb19 O7 Pb20 109.8(11) . .
Pb18 O7 Pb20 99.7(9) . .
Pb9 O8 Pb5 101.2(8) . .
Pb9 O8 Pb1 139.4(10) . .
Pb5 O8 Pb1 97.4(8) . .
Pb16 O9 Pb4 146.4(12) 2_766 2_766
Pb10 O10 Pb11 101.0(9) . .
Pb10 O10 Pb1 104.7(9) . .
Pb11 O10 Pb1 100.8(8) . .
Pb3 O11 Pb4 140.9(11) 2_766 2_766
Pb3 O12 Pb16 105.7(10) 2_766 2_766
Pb3 O12 Pb8 115.6(10) 2_766 2_766
Pb16 O12 Pb8 114.4(10) 2_766 2_766
Pb3 O12 Pb6 110.9(10) 2_766 2_766
Pb16 O12 Pb6 108.3(10) 2_766 2_766
Pb8 O12 Pb6 101.9(9) 2_766 2_766
Pb17 O13 Pb12 99.9(9) . .
Pb8 O14 Pb6 101.6(10) 2_766 2_766
Pb8 O15 Pb13 139.7(13) 2_766 2_676
Pb7 O16 Pb11 119.3(9) . .
Pb7 O16 Pb2 112.1(10) . .
Pb11 O16 Pb2 99.5(8) . .
Pb7 O16 Pb1 110.7(9) . .
Pb11 O16 Pb1 109.1(10) . .
Pb2 O16 Pb1 104.7(8) . .
Pb3 O17 Pb16 98.9(9) 2_766 2_766
Pb17 O18 Pb14 146.0(13) . .
Pb20 O19 Pb19 108.5(11) . .
Pb20 O19 Pb15 99.0(10) . .
Pb19 O19 Pb15 101.4(10) . .
Pb13 O20 Pb6 146.9(13) 2_676 2_766
Pb9 O21 Pb7 143.2(12) . .
Pb12 O22 Pb14 141.2(12) . .
N4 O30 Pb11 132(2) . .
N12 O52 Pb20 115(2) . .
O24 N1 O56 123(3) . .
O24 N1 O54 119(3) . .
O56 N1 O54 117(3) . .
O23 N2 O27 118(3) . .
O23 N2 O31 121(3) . .
O27 N2 O31 121(3) . .
O44 N3 O25 119(3) . .
O44 N3 O29 123(3) . .
O25 N3 O29 119(3) . .
O28 N4 O30 122(3) . .
O28 N4 O26 119(3) . .
O30 N4 O26 118(3) . .
O36 N5 O39 125(3) . .
O36 N5 O34 118(4) . .
O39 N5 O34 117(3) . .
O38 N7 O32 119(3) . .
O38 N7 O35 122(3) . .
O32 N7 O35 119(3) . .
O43 N6 O37 127(4) . .
O43 N6 O46 121(4) . .
O37 N6 O46 112(3) . .
O42 N8 O33 118(4) . .
O42 N8 O41 118(4) . .
O33 N8 O41 120(4) . .
O57 N9 O58 109(5) . .
O57 N9 O51 108(4) . .
O58 N9 O51 143(5) . .
O49 N10 O50 122(3) 2_666 .
O49 N10 O48 113(4) 2_666 2_666
O50 N10 O48 125(4) . 2_666
O55 N11 O45 127(4) . .
O55 N11 O47 115(4) . .
O45 N11 O47 118(3) . .
O40 N12 O52 119(3) . .
O40 N12 O53 121(4) . .
O52 N12 O53 118(4) . .

loop_
_geom_bond_atom_site_label_1
_geom_bond_atom_site_label_2
_geom_bond_distance
_geom_bond_site_symmetry_2
Pb1 O16 2.33(2) .
Pb1 O1 2.38(2) .
Pb1 O10 2.51(2) .
Pb1 O8 2.68(2) .
Pb1 Pb2 3.686(3) .
Pb2 O2 2.30(2) .
Pb2 O16 2.32(2) .
Pb2 O1 2.35(2) .
Pb2 Pb11 3.500(3) .
Pb3 O12 2.21(2) 2_766
Pb3 O11 2.22(3) 2_766
Pb3 O17 2.34(2) 2_766
Pb3 Pb16 3.561(3) .
Pb4 O2 2.24(2) 2_766
Pb4 O11 2.29(2) 2_766
Pb4 O9 2.33(3) 2_766
Pb5 O5 2.30(3) .
Pb5 O3 2.32(2) .
Pb5 O8 2.33(2) .
Pb5 Pb9 3.585(3) .
Pb5 Pb14 3.669(3) .
Pb6 O20 2.30(2) 2_766
Pb6 O12 2.35(3) 2_766
Pb6 O14 2.35(2) 2_766
Pb6 Pb8 3.625(3) .
Pb7 O16 2.24(2) .
Pb7 O21 2.32(2) .
Pb7 O3 2.34(3) .
Pb8 O15 2.25(2) 2_766
Pb8 O12 2.32(2) 2_766
Pb8 O14 2.33(3) 2_766
Pb9 O5 2.29(2) .
Pb9 O21 2.30(2) .
Pb9 O8 2.31(3) .
Pb10 O2 2.27(2) .
Pb10 O10 2.34(2) .
Pb10 O1 2.46(2) .
Pb10 Pb11 3.611(3) .
Pb11 O16 2.26(2) .
Pb11 O2 2.31(2) .
Pb11 O10 2.34(2) .
Pb11 O30 2.67(3) .
Pb12 O22 2.28(3) .
Pb12 O5 2.31(2) .
Pb12 O13 2.37(2) .
Pb12 Pb17 3.570(3) .
Pb13 O4 2.23(3) 2_575
Pb13 O20 2.25(2) 2_676
Pb13 O15 2.33(3) 2_676
Pb14 O6 2.26(3) .
Pb14 O18 2.30(3) .
Pb14 O22 2.34(3) .
Pb15 O4 2.26(2) .
Pb15 O6 2.32(3) .
Pb15 O19 2.40(3) .
Pb15 Pb18 3.555(3) .
Pb15 Pb20 3.620(3) .
Pb16 O9 2.23(3) 2_766
Pb16 O12 2.26(2) 2_766
Pb16 O17 2.35(2) 2_766
Pb17 O5 2.26(2) .
Pb17 O18 2.29(3) .
Pb17 O13 2.29(3) .
Pb18 O6 2.30(3) .
Pb18 O4 2.31(3) .
Pb18 O7 2.37(3) .
Pb18 Pb19 3.616(3) .
Pb18 Pb20 3.657(3) .
Pb19 O7 2.30(3) .
Pb19 O4 2.39(3) .
Pb19 O19 2.39(3) .
Pb20 O6 2.27(3) .
Pb20 O19 2.37(3) .
Pb20 O7 2.42(3) .
Pb20 O52 2.76(3) .
O2 Pb4 2.24(2) 2_766
O4 Pb13 2.23(3) 2_575
O9 Pb16 2.23(3) 2_766
O9 Pb4 2.33(3) 2_766
O11 Pb3 2.22(3) 2_766
O11 Pb4 2.29(2) 2_766
O12 Pb3 2.21(2) 2_766
O12 Pb16 2.26(2) 2_766
O12 Pb8 2.32(2) 2_766
O12 Pb6 2.35(3) 2_766
O14 Pb8 2.33(3) 2_766
O14 Pb6 2.35(2) 2_766
O15 Pb8 2.25(2) 2_766
O15 Pb13 2.33(3) 2_676
O17 Pb3 2.34(2) 2_766
O17 Pb16 2.35(2) 2_766
O20 Pb13 2.25(2) 2_676
O20 Pb6 2.30(2) 2_766
O23 N2 1.23(4) .
O24 N1 1.20(4) .
O25 N3 1.23(4) .
O26 N4 1.26(4) .
O27 N2 1.25(4) .
O28 N4 1.20(4) .
O29 N3 1.28(4) .
O30 N4 1.24(4) .
O31 N2 1.26(4) .
O32 N7 1.26(4) .
O33 N8 1.24(4) .
O34 N5 1.27(4) .
O35 N7 1.30(4) .
O36 N5 1.21(4) .
O37 N6 1.22(5) .
O38 N7 1.22(4) .
O39 N5 1.23(5) .
O40 N12 1.16(4) .
O41 N8 1.29(5) .
O42 N8 1.22(5) .
O43 N6 1.15(4) .
O44 N3 1.17(3) .
O45 N11 1.20(4) .
O46 N6 1.35(4) .
O47 N11 1.33(4) .
O48 N10 1.28(4) 2_666
O49 N10 1.21(5) 2_666
O50 N10 1.25(5) .
O51 N9 1.25(5) .
O52 N12 1.23(4) .
O53 N12 1.26(5) .
O54 N1 1.25(4) .
O55 N11 1.18(4) .
O56 N1 1.20(4) .
O57 N9 1.15(5) .
O58 N9 1.17(5) .
N10 O49 1.21(5) 2_666
N10 O48 1.28(4) 2_666
